data_7112785
loop_
_publ_author_name
'Suess, Daniel L. M.'
'Peters, Jonas C.'

_publ_section_title
;
 Ligand design for site-selective installation of Pd and Pt centers to
 generate homo- and heteropolymetallic motifs.
;
_journal_issue 35
_journal_name_full 'Chemical communications (Cambridge, England)'
_journal_page_first 6554
_journal_page_last 6556
_journal_paper_doi 10.1039/c003163a
_journal_volume 46
_journal_year 2010
_chemical_formula_sum 'C34 H32 F6 N7 P Pd'
_chemical_formula_weight 790.04
_chemical_name_systematic
;
?
;
_space_group_IT_number 14
_symmetry_cell_setting monoclinic
_symmetry_space_group_name_Hall '-P 2ybc'
_symmetry_space_group_name_H-M 'P 1 21/c 1'
_atom_sites_solution_hydrogens geom
_atom_sites_solution_primary direct
_atom_sites_solution_secondary difmap
_audit_creation_method SHELXL-97
_cell_angle_alpha 90.00
_cell_angle_beta 91.096(2)
_cell_angle_gamma 90.00
_cell_formula_units_Z 4
_cell_length_a 14.6795(13)
_cell_length_b 13.2225(11)
_cell_length_c 16.7504(14)
_cell_measurement_reflns_used 9854
_cell_measurement_temperature 100(2)
_cell_measurement_theta_max 30.55
_cell_measurement_theta_min 2.39
_cell_volume 3250.7(5)
_computing_cell_refinement 'Bruker SMART'
_computing_data_collection 'Bruker SMART'
_computing_data_reduction 'Bruker SAINT'
_computing_molecular_graphics 'Bruker SHELXTL'
_computing_publication_material 'Bruker SHELXTL'
_computing_structure_refinement 'SHELXL-97 (Sheldrick, 2008)'
_computing_structure_solution 'SHELXS-97 (Sheldrick, 2008)'
_diffrn_ambient_temperature 100(2)
_diffrn_detector_area_resol_mean 8.3
_diffrn_measured_fraction_theta_full 0.997
_diffrn_measured_fraction_theta_max 0.997
_diffrn_measurement_device_type 'CCD area detector'
_diffrn_measurement_method 'phi and omega scans'
_diffrn_radiation_monochromator graphite
_diffrn_radiation_source 'fine-focus sealed tube'
_diffrn_radiation_type MoK\a
_diffrn_radiation_wavelength 0.71073
_diffrn_reflns_av_R_equivalents 0.0502
_diffrn_reflns_av_sigmaI/netI 0.0306
_diffrn_reflns_limit_h_max 20
_diffrn_reflns_limit_h_min -20
_diffrn_reflns_limit_k_max 18
_diffrn_reflns_limit_k_min -18
_diffrn_reflns_limit_l_max 23
_diffrn_reflns_limit_l_min -23
_diffrn_reflns_number 74757
_diffrn_reflns_theta_full 30.51
_diffrn_reflns_theta_max 30.51
_diffrn_reflns_theta_min 1.39
_exptl_absorpt_coefficient_mu 0.692
_exptl_absorpt_correction_T_max 0.8739
_exptl_absorpt_correction_T_min 0.8459
_exptl_absorpt_correction_type multi-scan
_exptl_absorpt_process_details 'SADABS (Sheldrick, 2008)'
_exptl_crystal_colour orange
_exptl_crystal_density_diffrn 1.614
_exptl_crystal_density_meas ?
_exptl_crystal_density_method 'not measured'
_exptl_crystal_description block
_exptl_crystal_F_000 1600
_exptl_crystal_size_max 0.25
_exptl_crystal_size_mid 0.20
_exptl_crystal_size_min 0.20
_refine_diff_density_max 0.569
_refine_diff_density_min -0.565
_refine_diff_density_rms 0.086
_refine_ls_extinction_method none
_refine_ls_goodness_of_fit_ref 1.023
_refine_ls_hydrogen_treatment mixed
_refine_ls_matrix_type full
_refine_ls_number_parameters 448
_refine_ls_number_reflns 9886
_refine_ls_number_restraints 0
_refine_ls_restrained_S_all 1.023
_refine_ls_R_factor_all 0.0493
_refine_ls_R_factor_gt 0.0332
_refine_ls_shift/su_max 0.001
_refine_ls_shift/su_mean 0.000
_refine_ls_structure_factor_coef Fsqd
_refine_ls_weighting_details 'calc w=1/[\s^2^(Fo^2^)+(0.0349P)^2^+3.2008P] where P=(Fo^2^+2Fc^2^)/3'
_refine_ls_weighting_scheme calc
_refine_ls_wR_factor_gt 0.0767
_refine_ls_wR_factor_ref 0.0861
_reflns_number_gt 7656
_reflns_number_total 9886
_reflns_threshold_expression >2sigma(I)
_cod_data_source_file c003163a.txt
_cod_data_source_block 12
_cod_depositor_comments
;
The following automatic conversions were performed:

'_symmetry_cell_setting' value 'Monoclinic' changed to 'monoclinic'
according to
/usr/data/users/saulius/automatic-downloads/retrospective/RSC/lib/dictionaries/cif_core.dic
dictionary named 'cif_core.dic' version 2.4.2 from 2011-04-26.

Automatic conversion script
Id: cif_fix_values 2281 2013-09-26 08:29:07Z andrius 

The following automatic conversions were performed:

'_exptl_crystal_density_meas' value 'not measured' was changed to '?'
- the value is perceived as not measured.

Automatic conversion script
Id: cif_fix_values 3008 2015-01-20 13:52:24Z robertas 
;
_cod_original_sg_symbol_H-M P2(1)/c
_cod_database_code 7112785

loop_
_symmetry_equiv_pos_as_xyz
'x, y, z'
'-x, y+1/2, -z+1/2'
'-x, -y, -z'
'x, -y-1/2, z-1/2'

loop_
_atom_site_label
_atom_site_type_symbol
_atom_site_fract_x
_atom_site_fract_y
_atom_site_fract_z
_atom_site_U_iso_or_equiv
_atom_site_adp_type
_atom_site_occupancy
_atom_site_symmetry_multiplicity
_atom_site_calc_flag
_atom_site_refinement_flags
Pd1 Pd 0.164278(10) 0.248033(10) 0.140843(9) 0.01795(5) Uani 1 1 d .
N3 N -0.00027(11) 0.58804(11) 0.09302(9) 0.0168(3) Uani 1 1 d .
N2 N -0.17005(11) 0.64068(12) 0.13030(11) 0.0205(3) Uani 1 1 d .
C8 C -0.25832(13) 0.64368(14) 0.15870(11) 0.0185(4) Uani 1 1 d .
N6 N 0.28394(12) 0.28692(12) 0.09140(10) 0.0203(3) Uani 1 1 d .
N5 N 0.14547(11) 0.40774(12) 0.14578(9) 0.0171(3) Uani 1 1 d .
C12 C -0.13976(14) 0.81681(14) 0.09131(12) 0.0211(4) Uani 1 1 d .
H12 H -0.2012 0.8363 0.0991 0.025 Uiso 1 1 calc R
C27 C 0.30106(13) 0.38769(14) 0.09849(11) 0.0195(4) Uani 1 1 d .
C18 C 0.08103(13) 0.55813(14) 0.06894(11) 0.0183(3) Uani 1 1 d .
C19 C 0.09929(13) 0.44531(13) 0.07115(11) 0.0174(3) Uani 1 1 d .
H19A H 0.0405 0.4093 0.0643 0.021 Uiso 1 1 calc R
H19B H 0.1375 0.4275 0.0251 0.021 Uiso 1 1 calc R
C9 C -0.30644(13) 0.54907(14) 0.15789(11) 0.0181(3) Uani 1 1 d .
C10 C -0.02205(13) 0.68817(13) 0.08636(11) 0.0171(3) Uani 1 1 d .
C11 C -0.11381(13) 0.71742(14) 0.10473(11) 0.0183(4) Uani 1 1 d .
C20 C 0.08726(13) 0.42052(14) 0.21664(11) 0.0189(4) Uani 1 1 d .
H20A H 0.0583 0.4881 0.2153 0.023 Uiso 1 1 calc R
H20B H 0.1252 0.4156 0.2660 0.023 Uiso 1 1 calc R
C26 C 0.24063(13) 0.44544(14) 0.15494(12) 0.0189(4) Uani 1 1 d .
H26A H 0.2625 0.4357 0.2107 0.023 Uiso 1 1 calc R
H26B H 0.2428 0.5186 0.1426 0.023 Uiso 1 1 calc R
C32 C 0.18596(17) 0.09701(15) 0.14217(14) 0.0313(5) Uani 1 1 d .
H32A H 0.1508 0.0662 0.1849 0.047 Uiso 1 1 calc R
H32B H 0.2510 0.0836 0.1515 0.047 Uiso 1 1 calc R
H32C H 0.1667 0.0681 0.0907 0.047 Uiso 1 1 calc R
N1 N -0.26205(12) 0.46679(12) 0.12763(10) 0.0217(3) Uani 1 1 d .
C3 C -0.44026(14) 0.44821(15) 0.18385(12) 0.0240(4) Uani 1 1 d .
H3 H -0.5004 0.4410 0.2030 0.029 Uiso 1 1 calc R
C15 C 0.03996(14) 0.76131(14) 0.05694(12) 0.0195(4) Uani 1 1 d .
C1 C -0.30594(15) 0.37965(15) 0.12572(12) 0.0236(4) Uani 1 1 d .
H1 H -0.2753 0.3224 0.1049 0.028 Uiso 1 1 calc R
C21 C 0.01437(14) 0.33929(15) 0.21684(12) 0.0211(4) Uani 1 1 d .
C6 C -0.39081(15) 0.72039(16) 0.21902(13) 0.0250(4) Uani 1 1 d .
H6 H -0.4188 0.7791 0.2401 0.030 Uiso 1 1 calc R
C13 C -0.07594(15) 0.88949(14) 0.06621(12) 0.0240(4) Uani 1 1 d .
H13 H -0.0946 0.9580 0.0607 0.029 Uiso 1 1 calc R
C17 C 0.14665(14) 0.62550(15) 0.03871(12) 0.0228(4) Uani 1 1 d .
H17 H 0.2040 0.6011 0.0218 0.027 Uiso 1 1 calc R
C16 C 0.12639(15) 0.72659(15) 0.03414(13) 0.0239(4) Uani 1 1 d .
H16 H 0.1706 0.7731 0.0156 0.029 Uiso 1 1 calc R
C5 C -0.43835(14) 0.63181(15) 0.21788(13) 0.0248(4) Uani 1 1 d .
H5 H -0.4987 0.6292 0.2372 0.030 Uiso 1 1 calc R
C14 C 0.01214(15) 0.86409(15) 0.04965(12) 0.0241(4) Uani 1 1 d .
H14 H 0.0541 0.9144 0.0335 0.029 Uiso 1 1 calc R
C22 C -0.07241(15) 0.35710(17) 0.24452(13) 0.0268(4) Uani 1 1 d .
H22 H -0.0886 0.4224 0.2632 0.032 Uiso 1 1 calc R
C28 C 0.37134(14) 0.43285(16) 0.05813(13) 0.0246(4) Uani 1 1 d .
H28 H 0.3816 0.5036 0.0626 0.029 Uiso 1 1 calc R
C7 C -0.30160(14) 0.72772(14) 0.18990(12) 0.0217(4) Uani 1 1 d .
H7 H -0.2708 0.7909 0.1917 0.026 Uiso 1 1 calc R
N4 N 0.03866(12) 0.24673(12) 0.18907(10) 0.0209(3) Uani 1 1 d .
C2 C -0.39558(15) 0.36656(15) 0.15271(13) 0.0255(4) Uani 1 1 d .
H2 H -0.4245 0.3024 0.1494 0.031 Uiso 1 1 calc R
C31 C 0.33767(15) 0.23002(16) 0.04544(13) 0.0266(4) Uani 1 1 d .
H31 H 0.3255 0.1597 0.0407 0.032 Uiso 1 1 calc R
C25 C -0.02405(15) 0.17183(16) 0.18813(14) 0.0277(4) Uani 1 1 d .
H25 H -0.0075 0.1075 0.1677 0.033 Uiso 1 1 calc R
C29 C 0.42727(15) 0.37330(18) 0.01057(14) 0.0297(5) Uani 1 1 d .
H29 H 0.4763 0.4029 -0.0174 0.036 Uiso 1 1 calc R
C4 C -0.39616(13) 0.54330(14) 0.18726(11) 0.0194(4) Uani 1 1 d .
C23 C -0.13592(16) 0.27859(19) 0.24481(15) 0.0320(5) Uani 1 1 d .
H23 H -0.1953 0.2892 0.2648 0.038 Uiso 1 1 calc R
C30 C 0.41027(16) 0.27091(18) 0.00481(14) 0.0306(5) Uani 1 1 d .
H30 H 0.4479 0.2289 -0.0267 0.037 Uiso 1 1 calc R
C24 C -0.11085(16) 0.18529(18) 0.21557(15) 0.0320(5) Uani 1 1 d .
H24 H -0.1532 0.1309 0.2144 0.038 Uiso 1 1 calc R
P1 P 0.34231(4) 0.55181(4) 0.37408(3) 0.02037(10) Uani 1 1 d .
F6 F 0.33144(9) 0.63220(10) 0.30305(8) 0.0313(3) Uani 1 1 d .
F5 F 0.24617(9) 0.50207(9) 0.34698(8) 0.0294(3) Uani 1 1 d .
F4 F 0.43711(10) 0.60071(11) 0.40060(9) 0.0405(3) Uani 1 1 d .
F3 F 0.28957(10) 0.62647(10) 0.43234(8) 0.0368(3) Uani 1 1 d .
F2 F 0.35181(11) 0.46998(10) 0.44405(8) 0.0375(3) Uani 1 1 d .
F1 F 0.39301(10) 0.47594(11) 0.31464(9) 0.0375(3) Uani 1 1 d .
N7 N 0.36416(16) 0.69499(18) 0.08771(16) 0.0459(6) Uani 1 1 d .
C33 C 0.37603(16) 0.77916(19) 0.09767(15) 0.0330(5) Uani 1 1 d .
C34 C 0.3935(2) 0.8863(2) 0.10986(16) 0.0458(7) Uani 1 1 d .
H34A H 0.4519 0.8950 0.1383 0.069 Uiso 1 1 calc R
H34B H 0.3446 0.9157 0.1414 0.069 Uiso 1 1 calc R
H34C H 0.3957 0.9204 0.0580 0.069 Uiso 1 1 calc R
H100 H -0.1484(19) 0.584(2) 0.1252(17) 0.040(8) Uiso 1 1 d .

loop_
_atom_site_aniso_label
_atom_site_aniso_U_11
_atom_site_aniso_U_22
_atom_site_aniso_U_33
_atom_site_aniso_U_23
_atom_site_aniso_U_13
_atom_site_aniso_U_12
Pd1 0.02067(8) 0.01393(7) 0.01918(8) -0.00044(5) -0.00116(5) 0.00025(5)
N3 0.0175(8) 0.0165(7) 0.0162(7) 0.0007(6) -0.0008(6) 0.0004(5)
N2 0.0175(8) 0.0155(7) 0.0286(9) -0.0006(6) 0.0045(7) 0.0019(6)
C8 0.0183(9) 0.0188(8) 0.0185(9) -0.0002(7) -0.0002(7) 0.0012(7)
N6 0.0218(8) 0.0201(7) 0.0191(8) -0.0009(6) -0.0008(6) 0.0020(6)
N5 0.0178(8) 0.0169(7) 0.0166(7) -0.0004(6) -0.0014(6) -0.0004(6)
C12 0.0247(10) 0.0195(8) 0.0191(9) 0.0000(7) 0.0009(7) 0.0035(7)
C27 0.0190(9) 0.0217(9) 0.0178(9) -0.0003(7) -0.0031(7) 0.0021(7)
C18 0.0202(9) 0.0195(8) 0.0150(8) 0.0020(7) -0.0004(7) 0.0010(7)
C19 0.0184(9) 0.0182(8) 0.0156(8) -0.0005(6) -0.0023(7) 0.0021(6)
C9 0.0196(9) 0.0177(8) 0.0171(8) 0.0005(7) -0.0016(7) 0.0015(7)
C10 0.0204(9) 0.0161(8) 0.0148(8) -0.0002(6) -0.0010(7) -0.0005(6)
C11 0.0222(10) 0.0165(8) 0.0161(9) -0.0018(7) -0.0005(7) 0.0000(7)
C20 0.0230(10) 0.0186(8) 0.0152(8) -0.0010(7) 0.0006(7) -0.0012(7)
C26 0.0178(9) 0.0178(8) 0.0210(9) -0.0010(7) -0.0033(7) -0.0006(6)
C32 0.0426(13) 0.0170(9) 0.0341(12) -0.0001(8) -0.0020(10) 0.0018(8)
N1 0.0229(9) 0.0184(7) 0.0240(8) 0.0005(6) 0.0015(7) 0.0026(6)
C3 0.0202(10) 0.0268(10) 0.0248(10) 0.0036(8) 0.0004(8) -0.0037(7)
C15 0.0214(9) 0.0193(8) 0.0179(9) 0.0023(7) 0.0011(7) -0.0022(7)
C1 0.0276(11) 0.0187(9) 0.0245(10) 0.0001(7) 0.0005(8) 0.0013(7)
C21 0.0229(10) 0.0225(9) 0.0180(9) 0.0030(7) -0.0016(7) -0.0003(7)
C6 0.0250(11) 0.0229(9) 0.0272(11) -0.0027(8) 0.0044(8) 0.0053(8)
C13 0.0341(12) 0.0155(8) 0.0224(10) 0.0023(7) 0.0010(8) 0.0022(7)
C17 0.0198(10) 0.0262(9) 0.0224(10) 0.0032(8) 0.0031(8) 0.0002(7)
C16 0.0226(10) 0.0247(9) 0.0245(10) 0.0056(8) 0.0043(8) -0.0031(7)
C5 0.0199(10) 0.0258(10) 0.0287(11) 0.0003(8) 0.0047(8) 0.0026(7)
C14 0.0322(11) 0.0176(8) 0.0225(10) 0.0030(7) 0.0025(8) -0.0037(7)
C22 0.0251(11) 0.0284(10) 0.0268(11) 0.0033(8) 0.0008(8) 0.0024(8)
C28 0.0197(10) 0.0274(10) 0.0266(10) 0.0025(8) -0.0006(8) -0.0015(7)
C7 0.0226(10) 0.0189(8) 0.0238(10) -0.0025(7) 0.0015(8) 0.0002(7)
N4 0.0213(8) 0.0203(7) 0.0210(8) 0.0023(6) -0.0029(6) -0.0013(6)
C2 0.0270(11) 0.0215(9) 0.0280(11) 0.0017(8) -0.0017(8) -0.0037(8)
C31 0.0256(11) 0.0280(10) 0.0261(10) -0.0036(8) -0.0005(8) 0.0066(8)
C25 0.0282(11) 0.0228(9) 0.0319(11) 0.0039(8) -0.0042(9) -0.0053(8)
C29 0.0211(11) 0.0400(12) 0.0283(11) 0.0027(9) 0.0025(8) 0.0007(9)
C4 0.0183(9) 0.0210(8) 0.0190(9) 0.0015(7) 0.0001(7) 0.0004(7)
C23 0.0199(11) 0.0396(12) 0.0363(12) 0.0101(10) 0.0001(9) 0.0009(9)
C30 0.0253(11) 0.0411(12) 0.0253(11) -0.0043(9) 0.0010(9) 0.0064(9)
C24 0.0243(11) 0.0325(11) 0.0390(13) 0.0116(10) -0.0058(9) -0.0067(9)
P1 0.0220(3) 0.0159(2) 0.0231(2) 0.00020(18) -0.00054(19) -0.00104(17)
F6 0.0338(7) 0.0275(6) 0.0324(7) 0.0115(5) -0.0015(6) -0.0051(5)
F5 0.0260(7) 0.0278(6) 0.0342(7) 0.0009(5) -0.0018(5) -0.0082(5)
F4 0.0292(7) 0.0396(8) 0.0521(9) 0.0023(7) -0.0139(6) -0.0104(6)
F3 0.0472(9) 0.0313(7) 0.0320(7) -0.0095(6) 0.0036(6) 0.0076(6)
F2 0.0516(9) 0.0290(7) 0.0318(7) 0.0112(6) -0.0076(6) -0.0009(6)
F1 0.0364(8) 0.0369(7) 0.0396(8) -0.0084(6) 0.0069(6) 0.0109(6)
N7 0.0357(12) 0.0399(12) 0.0618(16) 0.0028(11) -0.0083(11) -0.0004(9)
C33 0.0263(12) 0.0385(12) 0.0341(12) 0.0006(10) -0.0020(9) 0.0034(9)
C34 0.0656(19) 0.0379(14) 0.0335(14) -0.0047(11) -0.0094(13) 0.0040(13)

loop_
_atom_type_symbol
_atom_type_description
_atom_type_scat_dispersion_real
_atom_type_scat_dispersion_imag
_atom_type_scat_source
C C 0.0033 0.0016 'International Tables Vol C Tables 4.2.6.8 and 6.1.1.4'
H H 0.0000 0.0000 'International Tables Vol C Tables 4.2.6.8 and 6.1.1.4'
N N 0.0061 0.0033 'International Tables Vol C Tables 4.2.6.8 and 6.1.1.4'
F F 0.0171 0.0103 'International Tables Vol C Tables 4.2.6.8 and 6.1.1.4'
P P 0.1023 0.0942 'International Tables Vol C Tables 4.2.6.8 and 6.1.1.4'
Pd Pd -0.9988 1.0072 'International Tables Vol C Tables 4.2.6.8 and 6.1.1.4'

loop_
_geom_angle_atom_site_label_1
_geom_angle_atom_site_label_2
_geom_angle_atom_site_label_3
_geom_angle
C32 Pd1 N6 96.77(9)
C32 Pd1 N4 97.55(9)
N6 Pd1 N4 165.68(6)
C32 Pd1 N5 176.75(8)
N6 Pd1 N5 83.00(6)
N4 Pd1 N5 82.73(6)
C18 N3 C10 118.32(16)
C11 N2 C8 130.70(17)
C11 N2 H100 114(2)
C8 N2 H100 115(2)
C7 C8 N2 126.06(18)
C7 C8 C9 118.20(18)
N2 C8 C9 115.69(16)
C31 N6 C27 119.28(19)
C31 N6 Pd1 128.05(15)
C27 N6 Pd1 111.94(13)
C20 N5 C26 115.64(15)
C20 N5 C19 111.82(15)
C26 N5 C19 112.61(15)
C20 N5 Pd1 102.75(11)
C26 N5 Pd1 102.34(11)
C19 N5 Pd1 110.71(11)
C11 C12 C13 120.80(19)
C11 C12 H12 119.6
C13 C12 H12 119.6
N6 C27 C28 121.30(18)
N6 C27 C26 116.01(17)
C28 C27 C26 122.67(18)
N3 C18 C17 122.96(17)
N3 C18 C19 116.45(16)
C17 C18 C19 120.51(17)
N5 C19 C18 115.11(15)
N5 C19 H19A 108.5
C18 C19 H19A 108.5
N5 C19 H19B 108.5
C18 C19 H19B 108.5
H19A C19 H19B 107.5
N1 C9 C4 122.51(17)
N1 C9 C8 117.24(17)
C4 C9 C8 120.25(17)
N3 C10 C15 122.46(17)
N3 C10 C11 117.46(17)
C15 C10 C11 119.92(16)
N2 C11 C12 125.65(18)
N2 C11 C10 115.85(16)
C12 C11 C10 118.39(18)
N5 C20 C21 109.75(15)
N5 C20 H20A 109.7
C21 C20 H20A 109.7
N5 C20 H20B 109.7
C21 C20 H20B 109.7
H20A C20 H20B 108.2
N5 C26 C27 109.06(15)
N5 C26 H26A 109.9
C27 C26 H26A 109.9
N5 C26 H26B 109.9
C27 C26 H26B 109.9
H26A C26 H26B 108.3
Pd1 C32 H32A 109.5
Pd1 C32 H32B 109.5
H32A C32 H32B 109.5
Pd1 C32 H32C 109.5
H32A C32 H32C 109.5
H32B C32 H32C 109.5
C1 N1 C9 117.81(18)
C2 C3 C4 119.54(19)
C2 C3 H3 120.2
C4 C3 H3 120.2
C16 C15 C10 117.25(17)
C16 C15 C14 123.11(18)
C10 C15 C14 119.62(18)
N1 C1 C2 123.87(19)
N1 C1 H1 118.1
C2 C1 H1 118.1
N4 C21 C22 121.13(19)
N4 C21 C20 116.57(17)
C22 C21 C20 122.29(18)
C5 C6 C7 122.20(19)
C5 C6 H6 118.9
C7 C6 H6 118.9
C14 C13 C12 121.87(18)
C14 C13 H13 119.1
C12 C13 H13 119.1
C16 C17 C18 119.08(19)
C16 C17 H17 120.5
C18 C17 H17 120.5
C17 C16 C15 119.87(18)
C17 C16 H16 120.1
C15 C16 H16 120.1
C6 C5 C4 119.01(19)
C6 C5 H5 120.5
C4 C5 H5 120.5
C13 C14 C15 119.15(18)
C13 C14 H14 120.4
C15 C14 H14 120.4
C21 C22 C23 119.6(2)
C21 C22 H22 120.2
C23 C22 H22 120.2
C27 C28 C29 119.2(2)
C27 C28 H28 120.4
C29 C28 H28 120.4
C8 C7 C6 120.70(18)
C8 C7 H7 119.7
C6 C7 H7 119.7
C25 N4 C21 118.72(18)
C25 N4 Pd1 128.74(15)
C21 N4 Pd1 112.04(13)
C3 C2 C1 118.77(19)
C3 C2 H2 120.6
C1 C2 H2 120.6
N6 C31 C30 121.9(2)
N6 C31 H31 119.0
C30 C31 H31 119.0
N4 C25 C24 122.4(2)
N4 C25 H25 118.8
C24 C25 H25 118.8
C30 C29 C28 119.0(2)
C30 C29 H29 120.5
C28 C29 H29 120.5
C3 C4 C9 117.49(18)
C3 C4 C5 122.88(18)
C9 C4 C5 119.62(18)
C24 C23 C22 118.8(2)
C24 C23 H23 120.6
C22 C23 H23 120.6
C29 C30 C31 119.2(2)
C29 C30 H30 120.4
C31 C30 H30 120.4
C25 C24 C23 119.3(2)
C25 C24 H24 120.3
C23 C24 H24 120.3
F4 P1 F3 90.56(8)
F4 P1 F2 90.39(8)
F3 P1 F2 90.39(8)
F4 P1 F6 90.68(8)
F3 P1 F6 90.06(8)
F2 P1 F6 178.84(8)
F4 P1 F1 90.79(8)
F3 P1 F1 178.63(9)
F2 P1 F1 89.82(8)
F6 P1 F1 89.70(8)
F4 P1 F5 179.87(10)
F3 P1 F5 89.55(8)
F2 P1 F5 89.65(7)
F6 P1 F5 89.28(7)
F1 P1 F5 89.10(8)
N7 C33 C34 178.6(3)
C33 C34 H34A 109.5
C33 C34 H34B 109.5
H34A C34 H34B 109.5
C33 C34 H34C 109.5
H34A C34 H34C 109.5
H34B C34 H34C 109.5

loop_
_geom_bond_atom_site_label_1
_geom_bond_atom_site_label_2
_geom_bond_distance
Pd1 C32 2.022(2)
Pd1 N6 2.0228(17)
Pd1 N4 2.0274(18)
Pd1 N5 2.1315(16)
N3 C18 1.327(2)
N3 C10 1.366(2)
N2 C11 1.381(2)
N2 C8 1.389(3)
N2 H100 0.82(3)
C8 C7 1.387(3)
C8 C9 1.436(3)
N6 C31 1.343(3)
N6 C27 1.361(2)
N5 C20 1.485(2)
N5 C26 1.488(2)
N5 C19 1.496(2)
C12 C11 1.385(3)
C12 C13 1.412(3)
C12 H12 0.9500
C27 C28 1.380(3)
C27 C26 1.515(3)
C18 C17 1.413(3)
C18 C19 1.516(2)
C19 H19A 0.9900
C19 H19B 0.9900
C9 N1 1.370(2)
C9 C4 1.417(3)
C10 C15 1.423(3)
C10 C11 1.440(3)
C20 C21 1.516(3)
C20 H20A 0.9900
C20 H20B 0.9900
C26 H26A 0.9900
C26 H26B 0.9900
C32 H32A 0.9800
C32 H32B 0.9800
C32 H32C 0.9800
N1 C1 1.320(3)
C3 C2 1.371(3)
C3 C4 1.415(3)
C3 H3 0.9500
C15 C16 1.409(3)
C15 C14 1.424(3)
C1 C2 1.410(3)
C1 H1 0.9500
C21 N4 1.359(2)
C21 C22 1.384(3)
C6 C5 1.363(3)
C6 C7 1.410(3)
C6 H6 0.9500
C13 C14 1.369(3)
C13 H13 0.9500
C17 C16 1.371(3)
C17 H17 0.9500
C16 H16 0.9500
C5 C4 1.424(3)
C5 H5 0.9500
C14 H14 0.9500
C22 C23 1.395(3)
C22 H22 0.9500
C28 C29 1.398(3)
C28 H28 0.9500
C7 H7 0.9500
N4 C25 1.352(3)
C2 H2 0.9500
C31 C30 1.385(3)
C31 H31 0.9500
C25 C24 1.374(3)
C25 H25 0.9500
C29 C30 1.380(3)
C29 H29 0.9500
C23 C24 1.380(3)
C23 H23 0.9500
C30 H30 0.9500
C24 H24 0.9500
P1 F4 1.5901(14)
P1 F3 1.5984(14)
P1 F2 1.5991(14)
P1 F6 1.6011(13)
P1 F1 1.6062(14)
P1 F5 1.6142(13)
N7 C33 1.138(3)
C33 C34 1.453(4)
C34 H34A 0.9800
C34 H34B 0.9800
C34 H34C 0.9800

loop_
_geom_torsion_atom_site_label_1
_geom_torsion_atom_site_label_2
_geom_torsion_atom_site_label_3
_geom_torsion_atom_site_label_4
_geom_torsion
C11 N2 C8 C7 -20.3(3)
C11 N2 C8 C9 162.26(19)
C32 Pd1 N6 C31 24.16(19)
N4 Pd1 N6 C31 -153.9(2)
N5 Pd1 N6 C31 -159.11(18)
C32 Pd1 N6 C27 -165.86(14)
N4 Pd1 N6 C27 16.0(3)
N5 Pd1 N6 C27 10.87(13)
C32 Pd1 N5 C20 -64.4(15)
N6 Pd1 N5 C20 -150.49(12)
N4 Pd1 N5 C20 30.80(11)
C32 Pd1 N5 C26 55.9(15)
N6 Pd1 N5 C26 -30.25(11)
N4 Pd1 N5 C26 151.04(12)
C32 Pd1 N5 C19 176.1(15)
N6 Pd1 N5 C19 89.98(12)
N4 Pd1 N5 C19 -88.73(12)
C31 N6 C27 C28 1.3(3)
Pd1 N6 C27 C28 -169.62(15)
C31 N6 C27 C26 -176.77(17)
Pd1 N6 C27 C26 12.3(2)
C10 N3 C18 C17 1.6(3)
C10 N3 C18 C19 -175.17(16)
C20 N5 C19 C18 65.1(2)
C26 N5 C19 C18 -67.1(2)
Pd1 N5 C19 C18 178.99(13)
N3 C18 C19 N5 -93.7(2)
C17 C18 C19 N5 89.4(2)
C7 C8 C9 N1 -179.29(18)
N2 C8 C9 N1 -1.7(3)
C7 C8 C9 C4 1.0(3)
N2 C8 C9 C4 178.57(17)
C18 N3 C10 C15 -1.9(3)
C18 N3 C10 C11 173.53(17)
C8 N2 C11 C12 -9.8(3)
C8 N2 C11 C10 174.05(19)
C13 C12 C11 N2 179.09(19)
C13 C12 C11 C10 -4.9(3)
N3 C10 C11 N2 2.3(3)
C15 C10 C11 N2 177.83(17)
N3 C10 C11 C12 -174.12(17)
C15 C10 C11 C12 1.4(3)
C26 N5 C20 C21 -152.39(15)
C19 N5 C20 C21 76.97(18)
Pd1 N5 C20 C21 -41.79(16)
C20 N5 C26 C27 154.22(15)
C19 N5 C26 C27 -75.52(18)
Pd1 N5 C26 C27 43.39(16)
N6 C27 C26 N5 -39.9(2)
C28 C27 C26 N5 142.01(19)
C4 C9 N1 C1 0.5(3)
C8 C9 N1 C1 -179.24(18)
N3 C10 C15 C16 0.2(3)
C11 C10 C15 C16 -175.14(18)
N3 C10 C15 C14 178.45(18)
C11 C10 C15 C14 3.1(3)
C9 N1 C1 C2 0.2(3)
N5 C20 C21 N4 35.4(2)
N5 C20 C21 C22 -145.25(19)
C11 C12 C13 C14 3.9(3)
N3 C18 C17 C16 0.3(3)
C19 C18 C17 C16 177.04(19)
C18 C17 C16 C15 -2.1(3)
C10 C15 C16 C17 1.8(3)
C14 C15 C16 C17 -176.4(2)
C7 C6 C5 C4 0.9(3)
C12 C13 C14 C15 0.8(3)
C16 C15 C14 C13 173.9(2)
C10 C15 C14 C13 -4.2(3)
N4 C21 C22 C23 0.7(3)
C20 C21 C22 C23 -178.57(19)
N6 C27 C28 C29 -1.5(3)
C26 C27 C28 C29 176.44(19)
N2 C8 C7 C6 -178.14(19)
C9 C8 C7 C6 -0.8(3)
C5 C6 C7 C8 -0.1(3)
C22 C21 N4 C25 0.7(3)
C20 C21 N4 C25 179.96(18)
C22 C21 N4 Pd1 173.27(16)
C20 C21 N4 Pd1 -7.4(2)
C32 Pd1 N4 C25 -25.39(19)
N6 Pd1 N4 C25 152.7(2)
N5 Pd1 N4 C25 157.87(18)
C32 Pd1 N4 C21 162.91(14)
N6 Pd1 N4 C21 -19.0(3)
N5 Pd1 N4 C21 -13.82(13)
C4 C3 C2 C1 0.8(3)
N1 C1 C2 C3 -0.8(3)
C27 N6 C31 C30 0.0(3)
Pd1 N6 C31 C30 169.29(16)
C21 N4 C25 C24 -1.2(3)
Pd1 N4 C25 C24 -172.46(17)
C27 C28 C29 C30 0.5(3)
C2 C3 C4 C9 -0.1(3)
C2 C3 C4 C5 179.3(2)
N1 C9 C4 C3 -0.5(3)
C8 C9 C4 C3 179.20(18)
N1 C9 C4 C5 -179.97(18)
C8 C9 C4 C5 -0.2(3)
C6 C5 C4 C3 179.9(2)
C6 C5 C4 C9 -0.7(3)
C21 C22 C23 C24 -1.5(3)
C28 C29 C30 C31 0.8(3)
N6 C31 C30 C29 -1.0(3)
N4 C25 C24 C23 0.4(3)
C22 C23 C24 C25 0.9(3)
